data_7202074
loop_
_publ_author_name
'Zhan, Xiaowei'
'Haldi, Andreas'
'Risko, Chad'
'Chan, Calvin K.'
'Zhao, Wei'
'Timofeeva, Tatiana V.'
'Korlyukov, Aleksander'
'Antipin, Mikhail Yu.'
'Montgomery, Sarah'
'Thompson, Evans'
'An, Zesheng'
'Domercq, Benoit'
'Barlow, Stephen'
'Kahn, Antoine'
'Kippelen, Bernard'
'Br\'edas, Jean-Luc'
'Marder, Seth R.'

_publ_section_title
;
 Fluorenyl-substituted silole molecules: geometric, electronic,
 optical, and device properties
;
_journal_issue 26
_journal_name_full 'Journal of Materials Chemistry'
_journal_page_first 3157
_journal_paper_doi 10.1039/b803470b
_journal_volume 18
_journal_year 2008
_chemical_formula_moiety 'C58 H46 Si'
_chemical_formula_sum 'C58 H46 Si'
_chemical_formula_weight 771.04
_chemical_name_systematic
;
?
;
_space_group_IT_number 60
_symmetry_cell_setting orthorhombic
_symmetry_space_group_name_Hall '-P 2n 2ab'
_symmetry_space_group_name_H-M 'P b c n'
_atom_sites_solution_hydrogens geom
_atom_sites_solution_primary direct
_atom_sites_solution_secondary difmap
_audit_creation_method SHELXL-97
_cell_angle_alpha 90.00
_cell_angle_beta 90.00
_cell_angle_gamma 90.00
_cell_formula_units_Z 4
_cell_length_a 17.034(5)
_cell_length_b 10.422(2)
_cell_length_c 24.427(8)
_cell_measurement_reflns_used 24
_cell_measurement_temperature 203(2)
_cell_measurement_theta_max 15.0
_cell_measurement_theta_min 10.0
_cell_volume 4336(2)
_computing_cell_refinement 'Siemens P3/PC (Siemens, 1989)'
_computing_data_collection 'Siemens P3/PC (Siemens, 1989)'
_computing_data_reduction 'Siemens P3/PC (Siemens, 1989)'
_computing_molecular_graphics 'SHELXTL PLUS 5 (Sheldrick, 1998)'
_computing_publication_material 'SHELXTL PLUS 5 (Sheldrick, 1998)'
_computing_structure_refinement 'SHELXTL PLUS 5 (Sheldrick, 1998)'
_computing_structure_solution 'SHELXTL PLUS 5 (Sheldrick, 1998)'
_diffrn_ambient_temperature 203(2)
_diffrn_measured_fraction_theta_full 0.987
_diffrn_measured_fraction_theta_max 0.987
_diffrn_measurement_device_type 'Rebuild Syntex P2~1~/Siemens P3 four-circle diffractometer'
_diffrn_measurement_method 'phi and omega scans'
_diffrn_radiation_monochromator graphite
_diffrn_radiation_source 'fine-focus sealed tube'
_diffrn_radiation_type MoK\a
_diffrn_radiation_wavelength 0.71073
_diffrn_reflns_av_R_equivalents 0.1165
_diffrn_reflns_av_sigmaI/netI 0.2785
_diffrn_reflns_limit_h_max 21
_diffrn_reflns_limit_h_min 0
_diffrn_reflns_limit_k_max 12
_diffrn_reflns_limit_k_min 0
_diffrn_reflns_limit_l_max 0
_diffrn_reflns_limit_l_min -30
_diffrn_reflns_number 4482
_diffrn_reflns_theta_full 26.06
_diffrn_reflns_theta_max 26.06
_diffrn_reflns_theta_min 2.05
_diffrn_standards_decay_% 90
_diffrn_standards_interval_time 9999
_diffrn_standards_number 2
_exptl_absorpt_coefficient_mu 0.093
_exptl_absorpt_correction_type none
_exptl_crystal_colour yellow
_exptl_crystal_density_diffrn 1.181
_exptl_crystal_density_method 'not measured'
_exptl_crystal_description needle
_exptl_crystal_F_000 1632
_exptl_crystal_size_max 0.04
_exptl_crystal_size_mid 0.01
_exptl_crystal_size_min 0.01
_refine_diff_density_max 0.262
_refine_diff_density_min -0.322
_refine_diff_density_rms 0.058
_refine_ls_extinction_method none
_refine_ls_goodness_of_fit_ref 0.937
_refine_ls_hydrogen_treatment constr
_refine_ls_matrix_type full
_refine_ls_number_parameters 267
_refine_ls_number_reflns 4224
_refine_ls_number_restraints 0
_refine_ls_restrained_S_all 0.937
_refine_ls_R_factor_all 0.1929
_refine_ls_R_factor_gt 0.0623
_refine_ls_shift/su_max 0.000
_refine_ls_shift/su_mean 0.000
_refine_ls_structure_factor_coef Fsqd
_refine_ls_weighting_details 'calc w=1/[\s^2^(Fo^2^)+(0.0215P)^2^] where P=(Fo^2^+2Fc^2^)/3'
_refine_ls_weighting_scheme calc
_refine_ls_wR_factor_gt 0.1229
_refine_ls_wR_factor_ref 0.1409
_reflns_number_gt 1562
_reflns_number_total 4224
_reflns_threshold_expression I>2\s(I)
_cod_data_source_file b803470b.txt
_cod_data_source_block xzi-II
_cod_depositor_comments
;
The following automatic conversions were performed:
'_symmetry_cell_setting' value 'Orthorhombic' changed to 'orthorhombic'
according to '/home/saulius/struct/CIF-dictionaries/cif_core.dic'
dictionary named 'cif_core.dic' version 2.4.1 from 2010-06-29.

Automatic conversion script
Id: cif_fix_enum 1527 2010-12-29 10:47:43Z saulius 
;
_cod_original_cell_volume 4337(2)
_cod_original_sg_symbol_Hall '-P 2n 2ab '
_cod_original_sg_symbol_H-M 'P bcn'
_cod_database_code 7202074

loop_
_symmetry_equiv_pos_as_xyz
'x, y, z'
'-x+1/2, -y+1/2, z+1/2'
'-x, y, -z+1/2'
'x+1/2, -y+1/2, -z'
'-x, -y, -z'
'x-1/2, y-1/2, -z-1/2'
'x, -y, z-1/2'
'-x-1/2, y-1/2, z'

loop_
_atom_site_label
_atom_site_type_symbol
_atom_site_fract_x
_atom_site_fract_y
_atom_site_fract_z
_atom_site_U_iso_or_equiv
_atom_site_adp_type
_atom_site_occupancy
_atom_site_symmetry_multiplicity
_atom_site_calc_flag
_atom_site_refinement_flags
_atom_site_disorder_assembly
_atom_site_disorder_group
Si1 Si 0.0000 0.97808(15) 0.2500 0.0297(4) Uani 1 2 d S . .
C23 C 0.0504(2) 0.9307(4) 0.4382(2) 0.0345(11) Uani 1 1 d . . .
H23A H 0.0341 0.8544 0.4553 0.041 Uiso 1 1 calc R . .
C21 C 0.0446(2) 1.0759(4) 0.35973(19) 0.0308(10) Uani 1 1 d . . .
C32 C 0.1276(2) 1.1239(4) 0.4377(2) 0.0326(11) Uani 1 1 d . . .
C1 C 0.0152(2) 1.1033(3) 0.30411(18) 0.0270(10) Uani 1 1 d . . .
C30 C 0.1883(2) 1.1167(4) 0.5251(2) 0.0355(11) Uani 1 1 d . . .
C24 C 0.1033(2) 1.0134(4) 0.46445(18) 0.0291(10) Uani 1 1 d . . .
C22 C 0.0226(2) 0.9628(4) 0.38705(19) 0.0296(10) Uani 1 1 d . . .
H22A H -0.0126 0.9066 0.3696 0.036 Uiso 1 1 calc R . .
C11 C 0.0902(2) 0.8737(3) 0.24472(19) 0.0297(10) Uani 1 1 d . . .
C25 C 0.1411(2) 1.0083(4) 0.51800(18) 0.0340(11) Uani 1 1 d . . .
C33 C 0.1002(2) 1.1559(4) 0.38656(19) 0.0337(11) Uani 1 1 d . . .
H33A H 0.1182 1.2310 0.3693 0.040 Uiso 1 1 calc R . .
C26 C 0.1341(2) 0.9195(4) 0.5611(2) 0.0379(12) Uani 1 1 d . . .
H26A H 0.1020 0.8467 0.5571 0.045 Uiso 1 1 calc R . .
C45 C 0.0749(3) 1.5459(4) 0.3335(2) 0.0457(13) Uani 1 1 d . . .
H45A H 0.1130 1.6085 0.3256 0.055 Uiso 1 1 calc R . .
C41 C 0.0121(2) 1.3449(4) 0.31207(18) 0.0313(10) Uani 1 1 d . . .
C16 C 0.0909(3) 0.7616(4) 0.2138(2) 0.0416(12) Uani 1 1 d . . .
H16A H 0.0449 0.7378 0.1951 0.050 Uiso 1 1 calc R . .
C46 C 0.0673(3) 1.4391(4) 0.29996(19) 0.0381(12) Uani 1 1 d . . .
H46A H 0.0996 1.4303 0.2690 0.046 Uiso 1 1 calc R . .
C2 C 0.0081(2) 1.2209(3) 0.27924(17) 0.0300(10) Uani 1 1 d . . .
C31 C 0.1855(2) 1.1998(4) 0.4736(2) 0.0356(11) Uani 1 1 d . . .
C27 C 0.1743(3) 0.9395(4) 0.6088(2) 0.0425(12) Uani 1 1 d . . .
H27A H 0.1704 0.8800 0.6376 0.051 Uiso 1 1 calc R . .
C44 C 0.0269(3) 1.5606(4) 0.3785(2) 0.0562(16) Uani 1 1 d . . .
H44A H 0.0331 1.6317 0.4017 0.067 Uiso 1 1 calc R . .
C42 C -0.0370(2) 1.3617(4) 0.3559(2) 0.0404(12) Uani 1 1 d . . .
H42A H -0.0754 1.2996 0.3636 0.048 Uiso 1 1 calc R . .
C12 C 0.1583(2) 0.9044(4) 0.2732(2) 0.0438(13) Uani 1 1 d . . .
H12A H 0.1598 0.9785 0.2951 0.053 Uiso 1 1 calc R . .
C29 C 0.2280(3) 1.1358(4) 0.5731(2) 0.0472(13) Uani 1 1 d . . .
H29A H 0.2599 1.2088 0.5774 0.057 Uiso 1 1 calc R . .
C28 C 0.2214(3) 1.0488(4) 0.6147(2) 0.0493(14) Uani 1 1 d . . .
H28A H 0.2488 1.0624 0.6476 0.059 Uiso 1 1 calc R . .
C43 C -0.0306(3) 1.4698(4) 0.3892(2) 0.0570(15) Uani 1 1 d . . .
H43A H -0.0651 1.4811 0.4189 0.068 Uiso 1 1 calc R . .
C15 C 0.1561(3) 0.6838(4) 0.2095(2) 0.0531(14) Uani 1 1 d . . .
H15A H 0.1546 0.6096 0.1875 0.064 Uiso 1 1 calc R . .
C14 C 0.2237(3) 0.7160(5) 0.2377(2) 0.0547(15) Uani 1 1 d . . .
H14A H 0.2685 0.6637 0.2351 0.066 Uiso 1 1 calc R . .
C35 C 0.1541(3) 1.3339(4) 0.4872(2) 0.0591(16) Uani 1 1 d . . .
H35A H 0.1035 1.3264 0.5052 0.089 Uiso 1 1 calc R . .
H35B H 0.1482 1.3828 0.4536 0.089 Uiso 1 1 calc R . .
H35C H 0.1907 1.3775 0.5113 0.089 Uiso 1 1 calc R . .
C34 C 0.2662(3) 1.2088(5) 0.4444(2) 0.0618(16) Uani 1 1 d . . .
H34A H 0.2850 1.1231 0.4361 0.093 Uiso 1 1 calc R . .
H34B H 0.3035 1.2518 0.4681 0.093 Uiso 1 1 calc R . .
H34C H 0.2605 1.2570 0.4107 0.093 Uiso 1 1 calc R . .
C13 C 0.2248(2) 0.8256(5) 0.2696(2) 0.0584(16) Uani 1 1 d . . .
H13A H 0.2706 0.8474 0.2890 0.070 Uiso 1 1 calc R . .

loop_
_atom_site_aniso_label
_atom_site_aniso_U_11
_atom_site_aniso_U_22
_atom_site_aniso_U_33
_atom_site_aniso_U_23
_atom_site_aniso_U_13
_atom_site_aniso_U_12
Si1 0.0285(8) 0.0279(9) 0.0328(10) 0.000 -0.0018(9) 0.000
C23 0.034(2) 0.027(2) 0.042(3) 0.005(2) 0.006(2) -0.0008(19)
C21 0.036(2) 0.027(2) 0.030(3) -0.001(2) 0.000(2) 0.005(2)
C32 0.032(2) 0.030(3) 0.036(3) -0.002(2) -0.007(2) 0.0033(19)
C1 0.021(2) 0.026(2) 0.035(3) 0.0047(19) 0.003(2) 0.0022(17)
C30 0.037(2) 0.032(3) 0.038(3) -0.007(2) -0.003(2) 0.002(2)
C24 0.030(2) 0.030(2) 0.027(3) 0.000(2) -0.002(2) 0.005(2)
C22 0.026(2) 0.028(2) 0.035(3) -0.003(2) -0.002(2) -0.0004(17)
C11 0.024(2) 0.031(2) 0.035(3) 0.003(2) -0.003(2) -0.0007(18)
C25 0.030(2) 0.035(3) 0.037(3) 0.001(3) 0.004(2) 0.005(2)
C33 0.037(2) 0.028(2) 0.036(3) 0.005(2) -0.003(2) -0.010(2)
C26 0.032(2) 0.042(3) 0.039(3) 0.000(3) -0.001(2) 0.005(2)
C45 0.048(3) 0.037(3) 0.052(4) 0.003(3) -0.017(3) -0.002(2)
C41 0.035(2) 0.031(2) 0.028(3) 0.001(2) -0.008(2) 0.004(2)
C16 0.038(2) 0.037(3) 0.050(3) -0.003(2) 0.004(2) 0.001(2)
C46 0.050(3) 0.030(2) 0.034(3) 0.003(2) -0.005(2) -0.001(2)
C2 0.022(2) 0.031(2) 0.038(3) -0.005(2) 0.002(2) -0.0021(19)
C31 0.037(2) 0.029(2) 0.040(3) -0.002(2) -0.006(2) -0.005(2)
C27 0.044(3) 0.045(3) 0.039(3) 0.006(3) -0.004(3) 0.010(2)
C44 0.083(4) 0.028(3) 0.057(4) -0.010(3) -0.025(3) 0.001(3)
C42 0.043(3) 0.034(3) 0.044(3) -0.009(2) 0.003(2) 0.002(2)
C12 0.031(2) 0.053(3) 0.048(3) -0.003(2) 0.005(2) -0.007(2)
C29 0.051(3) 0.044(3) 0.047(4) -0.002(3) -0.011(3) -0.001(2)
C28 0.057(3) 0.048(3) 0.043(3) -0.002(3) -0.016(3) 0.008(3)
C43 0.080(4) 0.043(3) 0.047(3) -0.002(3) 0.006(3) 0.013(3)
C15 0.049(3) 0.051(3) 0.059(4) 0.008(3) 0.004(3) 0.016(3)
C14 0.040(3) 0.063(3) 0.062(4) 0.019(3) 0.009(3) 0.021(3)
C35 0.077(4) 0.033(3) 0.067(4) 0.003(3) -0.024(3) -0.008(3)
C34 0.052(4) 0.069(4) 0.064(4) 0.008(3) -0.005(3) -0.022(3)
C13 0.019(2) 0.093(4) 0.063(4) 0.007(3) 0.001(2) 0.009(3)

loop_
_atom_type_symbol
_atom_type_description
_atom_type_scat_dispersion_real
_atom_type_scat_dispersion_imag
_atom_type_scat_source
C C 0.0033 0.0016 'International Tables Vol C Tables 4.2.6.8 and 6.1.1.4'
H H 0.0000 0.0000 'International Tables Vol C Tables 4.2.6.8 and 6.1.1.4'
Si Si 0.0817 0.0704 'International Tables Vol C Tables 4.2.6.8 and 6.1.1.4'

loop_
_geom_angle_atom_site_label_1
_geom_angle_atom_site_label_2
_geom_angle_atom_site_label_3
_geom_angle
_geom_angle_site_symmetry_1
_geom_angle_site_symmetry_3
_geom_angle_publ_flag
C1 Si1 C1 91.8(3) . 3 ?
C1 Si1 C11 117.73(17) . 3 ?
C1 Si1 C11 109.71(17) 3 3 ?
C1 Si1 C11 109.71(17) . . ?
C1 Si1 C11 117.73(17) 3 . ?
C11 Si1 C11 109.6(2) 3 . ?
C22 C23 C24 119.1(4) . . ?
C22 C23 H23A 120.4 . . ?
C24 C23 H23A 120.4 . . ?
C22 C21 C33 116.8(4) . . ?
C22 C21 C1 120.6(4) . . ?
C33 C21 C1 122.5(4) . . ?
C33 C32 C24 121.8(4) . . ?
C33 C32 C31 127.7(4) . . ?
C24 C32 C31 110.4(4) . . ?
C2 C1 C21 127.5(4) . . ?
C2 C1 Si1 107.3(3) . . ?
C21 C1 Si1 124.1(3) . . ?
C29 C30 C25 120.6(5) . . ?
C29 C30 C31 129.6(4) . . ?
C25 C30 C31 109.8(4) . . ?
C32 C24 C23 119.2(4) . . ?
C32 C24 C25 108.7(4) . . ?
C23 C24 C25 132.2(4) . . ?
C23 C22 C21 122.9(4) . . ?
C23 C22 H22A 118.6 . . ?
C21 C22 H22A 118.6 . . ?
C16 C11 C12 117.2(4) . . ?
C16 C11 Si1 121.9(3) . . ?
C12 C11 Si1 120.8(3) . . ?
C30 C25 C26 119.2(4) . . ?
C30 C25 C24 109.6(4) . . ?
C26 C25 C24 131.1(4) . . ?
C32 C33 C21 120.2(4) . . ?
C32 C33 H33A 119.9 . . ?
C21 C33 H33A 119.9 . . ?
C27 C26 C25 119.7(4) . . ?
C27 C26 H26A 120.2 . . ?
C25 C26 H26A 120.2 . . ?
C44 C45 C46 120.3(5) . . ?
C44 C45 H45A 119.8 . . ?
C46 C45 H45A 119.8 . . ?
C42 C41 C46 119.3(4) . . ?
C42 C41 C2 119.6(4) . . ?
C46 C41 C2 121.1(4) . . ?
C15 C16 C11 122.9(5) . . ?
C15 C16 H16A 118.5 . . ?
C11 C16 H16A 118.5 . . ?
C41 C46 C45 120.1(5) . . ?
C41 C46 H46A 119.9 . . ?
C45 C46 H46A 119.9 . . ?
C1 C2 C2 116.8(2) . 3 ?
C1 C2 C41 121.4(4) . . ?
C2 C2 C41 121.7(2) 3 . ?
C30 C31 C32 101.5(3) . . ?
C30 C31 C35 110.5(4) . . ?
C32 C31 C35 111.6(3) . . ?
C30 C31 C34 112.7(4) . . ?
C32 C31 C34 109.6(4) . . ?
C35 C31 C34 110.7(4) . . ?
C26 C27 C28 119.8(5) . . ?
C26 C27 H27A 120.1 . . ?
C28 C27 H27A 120.1 . . ?
C45 C44 C43 119.6(5) . . ?
C45 C44 H44A 120.2 . . ?
C43 C44 H44A 120.2 . . ?
C41 C42 C43 120.8(4) . . ?
C41 C42 H42A 119.6 . . ?
C43 C42 H42A 119.6 . . ?
C11 C12 C13 120.5(4) . . ?
C11 C12 H12A 119.7 . . ?
C13 C12 H12A 119.7 . . ?
C28 C29 C30 119.9(5) . . ?
C28 C29 H29A 120.0 . . ?
C30 C29 H29A 120.0 . . ?
C29 C28 C27 120.8(5) . . ?
C29 C28 H28A 119.6 . . ?
C27 C28 H28A 119.6 . . ?
C44 C43 C42 119.7(5) . . ?
C44 C43 H43A 120.1 . . ?
C42 C43 H43A 120.1 . . ?
C16 C15 C14 119.3(5) . . ?
C16 C15 H15A 120.4 . . ?
C14 C15 H15A 120.4 . . ?
C15 C14 C13 119.5(4) . . ?
C15 C14 H14A 120.2 . . ?
C13 C14 H14A 120.2 . . ?
C31 C35 H35A 109.5 . . ?
C31 C35 H35B 109.5 . . ?
H35A C35 H35B 109.5 . . ?
C31 C35 H35C 109.5 . . ?
H35A C35 H35C 109.5 . . ?
H35B C35 H35C 109.5 . . ?
C31 C34 H34A 109.5 . . ?
C31 C34 H34B 109.5 . . ?
H34A C34 H34B 109.5 . . ?
C31 C34 H34C 109.5 . . ?
H34A C34 H34C 109.5 . . ?
H34B C34 H34C 109.5 . . ?
C14 C13 C12 120.5(5) . . ?
C14 C13 H13A 119.7 . . ?
C12 C13 H13A 119.7 . . ?

loop_
_geom_bond_atom_site_label_1
_geom_bond_atom_site_label_2
_geom_bond_distance
_geom_bond_site_symmetry_2
_geom_bond_publ_flag
Si1 C1 1.875(4) . ?
Si1 C1 1.875(4) 3 ?
Si1 C11 1.886(4) 3 ?
Si1 C11 1.886(4) . ?
C23 C22 1.378(6) . ?
C23 C24 1.402(5) . ?
C23 H23A 0.9400 . ?
C21 C22 1.405(5) . ?
C21 C33 1.422(5) . ?
C21 C1 1.476(6) . ?
C32 C33 1.375(6) . ?
C32 C24 1.388(5) . ?
C32 C31 1.538(6) . ?
C1 C2 1.373(5) . ?
C30 C29 1.368(6) . ?
C30 C25 1.397(5) . ?
C30 C31 1.527(6) . ?
C24 C25 1.459(6) . ?
C22 H22A 0.9400 . ?
C11 C16 1.391(5) . ?
C11 C12 1.391(5) . ?
C25 C26 1.407(6) . ?
C33 H33A 0.9400 . ?
C26 C27 1.368(6) . ?
C26 H26A 0.9400 . ?
C45 C44 1.377(7) . ?
C45 C46 1.389(6) . ?
C45 H45A 0.9400 . ?
C41 C42 1.369(6) . ?
C41 C46 1.392(5) . ?
C41 C2 1.523(5) . ?
C16 C15 1.379(6) . ?
C16 H16A 0.9400 . ?
C46 H46A 0.9400 . ?
C2 C2 1.455(8) 3 ?
C31 C35 1.533(5) . ?
C31 C34 1.553(6) . ?
C27 C28 1.400(6) . ?
C27 H27A 0.9400 . ?
C44 C43 1.386(6) . ?
C44 H44A 0.9400 . ?
C42 C43 1.394(6) . ?
C42 H42A 0.9400 . ?
C12 C13 1.402(6) . ?
C12 H12A 0.9400 . ?
C29 C28 1.367(6) . ?
C29 H29A 0.9400 . ?
C28 H28A 0.9400 . ?
C43 H43A 0.9400 . ?
C15 C14 1.383(6) . ?
C15 H15A 0.9400 . ?
C14 C13 1.384(6) . ?
C14 H14A 0.9400 . ?
C35 H35A 0.9700 . ?
C35 H35B 0.9700 . ?
C35 H35C 0.9700 . ?
C34 H34A 0.9700 . ?
C34 H34B 0.9700 . ?
C34 H34C 0.9700 . ?
C13 H13A 0.9400 . ?

loop_
_geom_torsion_atom_site_label_1
_geom_torsion_atom_site_label_2
_geom_torsion_atom_site_label_3
_geom_torsion_atom_site_label_4
_geom_torsion
_geom_torsion_site_symmetry_1
_geom_torsion_site_symmetry_2
_geom_torsion_site_symmetry_3
_geom_torsion_site_symmetry_4
_geom_torsion_publ_flag
C22 C21 C1 C2 156.4(4) . . . . ?
C33 C21 C1 C2 -28.3(6) . . . . ?
C22 C21 C1 Si1 -36.7(5) . . . . ?
C33 C21 C1 Si1 138.6(3) . . . . ?
C1 Si1 C1 C2 0.1(2) 3 . . . ?
C11 Si1 C1 C2 -113.4(3) 3 . . . ?
C11 Si1 C1 C2 120.4(3) . . . . ?
C1 Si1 C1 C21 -169.1(4) 3 . . . ?
C11 Si1 C1 C21 77.5(4) 3 . . . ?
C11 Si1 C1 C21 -48.7(4) . . . . ?
C33 C32 C24 C23 1.3(6) . . . . ?
C31 C32 C24 C23 -179.8(4) . . . . ?
C33 C32 C24 C25 -178.6(4) . . . . ?
C31 C32 C24 C25 0.3(4) . . . . ?
C22 C23 C24 C32 -1.5(6) . . . . ?
C22 C23 C24 C25 178.4(4) . . . . ?
C24 C23 C22 C21 -0.3(6) . . . . ?
C33 C21 C22 C23 2.3(6) . . . . ?
C1 C21 C22 C23 177.8(4) . . . . ?
C1 Si1 C11 C16 170.2(4) . . . . ?
C1 Si1 C11 C16 -86.8(4) 3 . . . ?
C11 Si1 C11 C16 39.5(3) 3 . . . ?
C1 Si1 C11 C12 -7.8(4) . . . . ?
C1 Si1 C11 C12 95.3(4) 3 . . . ?
C11 Si1 C11 C12 -138.5(4) 3 . . . ?
C29 C30 C25 C26 0.7(6) . . . . ?
C31 C30 C25 C26 -178.9(4) . . . . ?
C29 C30 C25 C24 177.9(4) . . . . ?
C31 C30 C25 C24 -1.7(5) . . . . ?
C32 C24 C25 C30 0.9(4) . . . . ?
C23 C24 C25 C30 -179.0(4) . . . . ?
C32 C24 C25 C26 177.6(4) . . . . ?
C23 C24 C25 C26 -2.3(8) . . . . ?
C24 C32 C33 C21 0.7(6) . . . . ?
C31 C32 C33 C21 -178.0(4) . . . . ?
C22 C21 C33 C32 -2.4(6) . . . . ?
C1 C21 C33 C32 -177.9(4) . . . . ?
C30 C25 C26 C27 -0.9(6) . . . . ?
C24 C25 C26 C27 -177.3(4) . . . . ?
C12 C11 C16 C15 -1.8(7) . . . . ?
Si1 C11 C16 C15 -179.9(4) . . . . ?
C42 C41 C46 C45 2.9(6) . . . . ?
C2 C41 C46 C45 -173.9(4) . . . . ?
C44 C45 C46 C41 -1.1(7) . . . . ?
C21 C1 C2 C2 168.5(4) . . . 3 ?
Si1 C1 C2 C2 -0.2(6) . . . 3 ?
C21 C1 C2 C41 -15.2(6) . . . . ?
Si1 C1 C2 C41 176.1(3) . . . . ?
C42 C41 C2 C1 -54.1(6) . . . . ?
C46 C41 C2 C1 122.7(4) . . . . ?
C42 C41 C2 C2 122.0(5) . . . 3 ?
C46 C41 C2 C2 -61.2(7) . . . 3 ?
C29 C30 C31 C32 -177.8(4) . . . . ?
C25 C30 C31 C32 1.8(4) . . . . ?
C29 C30 C31 C35 -59.2(6) . . . . ?
C25 C30 C31 C35 120.3(4) . . . . ?
C29 C30 C31 C34 65.1(6) . . . . ?
C25 C30 C31 C34 -115.3(4) . . . . ?
C33 C32 C31 C30 177.5(4) . . . . ?
C24 C32 C31 C30 -1.3(4) . . . . ?
C33 C32 C31 C35 59.8(6) . . . . ?
C24 C32 C31 C35 -119.0(4) . . . . ?
C33 C32 C31 C34 -63.1(6) . . . . ?
C24 C32 C31 C34 118.0(4) . . . . ?
C25 C26 C27 C28 0.7(7) . . . . ?
C46 C45 C44 C43 -1.8(7) . . . . ?
C46 C41 C42 C43 -1.8(7) . . . . ?
C2 C41 C42 C43 175.0(4) . . . . ?
C16 C11 C12 C13 1.2(7) . . . . ?
Si1 C11 C12 C13 179.3(4) . . . . ?
C25 C30 C29 C28 -0.3(7) . . . . ?
C31 C30 C29 C28 179.2(4) . . . . ?
C30 C29 C28 C27 0.1(7) . . . . ?
C26 C27 C28 C29 -0.3(7) . . . . ?
C45 C44 C43 C42 2.8(7) . . . . ?
C41 C42 C43 C44 -1.0(7) . . . . ?
C11 C16 C15 C14 1.3(8) . . . . ?
C16 C15 C14 C13 -0.1(8) . . . . ?
C15 C14 C13 C12 -0.4(8) . . . . ?
C11 C12 C13 C14 -0.1(7) . . . . ?
